data_4505711
loop_
_publ_author_name
'Feng, Zheng'
'Fan, Ailong'
'Valiyaveettil, Suresh'
'Vittal, Jagadese J.'

_publ_section_title
;
 Interplay of Weak Interactions and Structural Features in the Solid State
 Self-Assembly of Symmetric Diamides
;
_journal_issue 4
_journal_name_full 'Crystal Growth &amp; Design'
_journal_page_first 555
_journal_paper_doi 10.1021/cg034045y
_journal_volume 3
_journal_year 2003
_chemical_formula_sum 'C44 H72 N2 O4'
_chemical_formula_weight 693.04
_chemical_name_systematic
; 
 ? 
;
_space_group_IT_number 15
_symmetry_cell_setting monoclinic
_symmetry_space_group_name_Hall '-C 2yc'
_symmetry_space_group_name_H-M 'C 1 2/c 1'
_atom_sites_solution_hydrogens geom
_atom_sites_solution_primary direct
_atom_sites_solution_secondary difmap
_audit_creation_method SHELXL-97
_cell_angle_alpha 90.00
_cell_angle_beta 101.754(2)
_cell_angle_gamma 90.00
_cell_formula_units_Z 4
_cell_length_a 37.165(3)
_cell_length_b 5.0701(4)
_cell_length_c 23.508(2)
_cell_measurement_reflns_used 2329
_cell_measurement_temperature 293(2)
_cell_measurement_theta_max 25.0
_cell_measurement_theta_min 2.06
_cell_volume 4336.7(6)
_computing_cell_refinement 'Bruker AXS, SAINT'
_computing_data_collection 'Bruker AXS, SMART'
_computing_data_reduction 'Bruker AXS, SAINT'
_computing_molecular_graphics 'Bruker AXS, SHELXTL'
_computing_publication_material 'Bruker AXS, SHELXTL'
_computing_structure_refinement 'SHELXL-97 (Sheldrick, 1997)'
_computing_structure_solution 'SHELXS-97 (Sheldrick, 1990)'
_diffrn_ambient_temperature 293(2)
_diffrn_measured_fraction_theta_full 0.964
_diffrn_measured_fraction_theta_max 0.964
_diffrn_measurement_method '\w scans'
_diffrn_radiation_monochromator graphite
_diffrn_radiation_source 'fine-focus sealed tube'
_diffrn_radiation_type MoK\a
_diffrn_radiation_wavelength 0.71073
_diffrn_reflns_av_R_equivalents 0.0578
_diffrn_reflns_av_sigmaI/netI 0.0848
_diffrn_reflns_limit_h_max 43
_diffrn_reflns_limit_h_min -41
_diffrn_reflns_limit_k_max 6
_diffrn_reflns_limit_k_min -6
_diffrn_reflns_limit_l_max 27
_diffrn_reflns_limit_l_min -21
_diffrn_reflns_number 8952
_diffrn_reflns_theta_full 25.00
_diffrn_reflns_theta_max 25.00
_diffrn_reflns_theta_min 1.77
_exptl_absorpt_coefficient_mu 0.066
_exptl_absorpt_correction_T_max 0.9693
_exptl_absorpt_correction_T_min 0.5393
_exptl_absorpt_correction_type 'sadabs (Sheldrick, 1996)'
_exptl_crystal_colour colorless
_exptl_crystal_density_diffrn 1.061
_exptl_crystal_density_meas ?
_exptl_crystal_density_method 'not measured'
_exptl_crystal_description 'rectangular rod, cut'
_exptl_crystal_F_000 1528
_exptl_crystal_size_max 0.36
_exptl_crystal_size_mid 0.08
_exptl_crystal_size_min 0.06
_refine_diff_density_max 0.131
_refine_diff_density_min -0.148
_refine_diff_density_rms 0.032
_refine_ls_extinction_coef 0.0013(3)
_refine_ls_extinction_expression Fc^*^=kFc[1+0.001xFc^2^\l^3^/sin(2\q)]^-1/4^
_refine_ls_extinction_method SHELXL
_refine_ls_goodness_of_fit_ref 1.050
_refine_ls_hydrogen_treatment mixed
_refine_ls_matrix_type full
_refine_ls_number_parameters 228
_refine_ls_number_reflns 3659
_refine_ls_number_restraints 0
_refine_ls_restrained_S_all 1.050
_refine_ls_R_factor_all 0.1770
_refine_ls_R_factor_gt 0.0831
_refine_ls_shift/su_max 0.000
_refine_ls_shift/su_mean 0.000
_refine_ls_structure_factor_coef Fsqd
_refine_ls_weighting_details 'calc w=1/[\s^2^(Fo^2^)+(0.0459P)^2^+3.1856P] where P=(Fo^2^+2Fc^2^)/3'
_refine_ls_weighting_scheme calc
_refine_ls_wR_factor_gt 0.1409
_refine_ls_wR_factor_ref 0.1729
_reflns_number_gt 1796
_reflns_number_total 3659
_reflns_threshold_expression >2sigma(I)
_cod_data_source_file cg034045ysi20030326_110320.cif
_cod_data_source_block 99165
_cod_depositor_comments
;
The following automatic conversions were performed:

'_exptl_crystal_density_meas' value 'not measured' was changed to '?'
- the value is perceived as not measured.

Automatic conversion script
Id: cif_fix_values 3008 2015-01-20 13:52:24Z robertas 
;
_cod_original_cell_volume 4336.8(6)
_cod_original_sg_symbol_H-M C2/c
_cod_database_code 4505711

loop_
_symmetry_equiv_pos_as_xyz
'x, y, z'
'-x, y, -z+1/2'
'x+1/2, y+1/2, z'
'-x+1/2, y+1/2, -z+1/2'
'-x, -y, -z'
'x, -y, z-1/2'
'-x+1/2, -y+1/2, -z'
'x+1/2, -y+1/2, z-1/2'

loop_
_atom_site_label
_atom_site_type_symbol
_atom_site_fract_x
_atom_site_fract_y
_atom_site_fract_z
_atom_site_U_iso_or_equiv
_atom_site_adp_type
_atom_site_occupancy
_atom_site_symmetry_multiplicity
_atom_site_calc_flag
_atom_site_refinement_flags
O1 O 0.13543(6) 0.0674(4) 0.15883(9) 0.0598(7) Uani 1 1 d .
O2 O 0.12525(8) -0.5021(5) 0.26833(12) 0.0856(9) Uani 1 1 d .
N1 N 0.11947(8) -0.0637(5) 0.26542(12) 0.0647(8) Uani 1 1 d .
H1 H 0.1290 0.0838 0.2580 0.078 Uiso 1 1 calc R
C1 C 0.16495(9) -0.0981(7) 0.17227(15) 0.0534(9) Uani 1 1 d .
C2 C 0.19321(10) -0.1069(7) 0.14187(17) 0.0668(10) Uani 1 1 d .
H2 H 0.1931 0.0075 0.1109 0.080 Uiso 1 1 calc R
C3 C 0.22165(10) -0.2865(8) 0.1577(2) 0.0782(12) Uani 1 1 d .
H3 H 0.2406 -0.2906 0.1373 0.094 Uiso 1 1 calc R
C4 C 0.22212(11) -0.4583(8) 0.2030(2) 0.0817(13) Uani 1 1 d .
H4 H 0.2412 -0.5788 0.2133 0.098 Uiso 1 1 calc R
C5 C 0.19395(11) -0.4499(7) 0.23300(17) 0.0705(11) Uani 1 1 d .
H5 H 0.1941 -0.5676 0.2634 0.085 Uiso 1 1 calc R
C6 C 0.16530(9) -0.2699(6) 0.21906(15) 0.0525(9) Uani 1 1 d .
C7 C 0.13504(10) -0.2863(7) 0.25218(14) 0.0586(10) Uani 1 1 d .
C8 C 0.08745(10) -0.0569(7) 0.29171(16) 0.0692(11) Uani 1 1 d .
H8A H 0.0886 0.0993 0.3158 0.083 Uiso 1 1 calc R
H8B H 0.0878 -0.2099 0.3166 0.083 Uiso 1 1 calc R
C9 C 0.05218(11) -0.0546(8) 0.24725(17) 0.0813(12) Uani 1 1 d .
H9A H 0.0515 -0.2095 0.2228 0.098 Uiso 1 1 calc R
H9B H 0.0520 0.0992 0.2227 0.098 Uiso 1 1 calc R
C10 C 0.01777(9) -0.0509(9) 0.27231(16) 0.0850(13) Uani 1 1 d .
H10A H 0.0180 -0.2039 0.2972 0.102 Uiso 1 1 calc R
H10B H 0.0183 0.1048 0.2965 0.102 Uiso 1 1 calc R
C11 C 0.13306(9) 0.2451(7) 0.11070(15) 0.0609(10) Uani 1 1 d .
H11A H 0.1321 0.1477 0.0749 0.073 Uiso 1 1 calc R
H11B H 0.1542 0.3613 0.1167 0.073 Uiso 1 1 calc R
C12 C 0.09829(9) 0.4018(7) 0.10780(15) 0.0628(10) Uani 1 1 d .
H12A H 0.0981 0.5460 0.0806 0.075 Uiso 1 1 calc R
H12B H 0.0986 0.4783 0.1457 0.075 Uiso 1 1 calc R
C13 C 0.06326(9) 0.2450(7) 0.08960(15) 0.0626(10) Uani 1 1 d .
H13A H 0.0643 0.0917 0.1146 0.075 Uiso 1 1 calc R
H13B H 0.0617 0.1824 0.0502 0.075 Uiso 1 1 calc R
C14 C 0.02869(9) 0.4012(7) 0.09227(15) 0.0677(10) Uani 1 1 d .
H14A H 0.0298 0.4560 0.1321 0.081 Uiso 1 1 calc R
H14B H 0.0284 0.5594 0.0690 0.081 Uiso 1 1 calc R
C15 C -0.00687(9) 0.2541(7) 0.07140(15) 0.0673(10) Uani 1 1 d .
H15A H -0.0065 0.0940 0.0941 0.081 Uiso 1 1 calc R
H15B H -0.0083 0.2029 0.0312 0.081 Uiso 1 1 calc R
C16 C -0.04112(9) 0.4107(7) 0.07555(16) 0.0703(11) Uani 1 1 d .
H16A H -0.0398 0.4583 0.1159 0.084 Uiso 1 1 calc R
H16B H -0.0411 0.5730 0.0537 0.084 Uiso 1 1 calc R
C17 C -0.07708(9) 0.2696(7) 0.05352(15) 0.0694(11) Uani 1 1 d .
H17A H -0.0775 0.1096 0.0760 0.083 Uiso 1 1 calc R
H17B H -0.0782 0.2183 0.0134 0.083 Uiso 1 1 calc R
C18 C -0.11090(10) 0.4323(8) 0.05675(17) 0.0781(11) Uani 1 1 d .
H18A H -0.1102 0.4780 0.0970 0.094 Uiso 1 1 calc R
H18B H -0.1100 0.5952 0.0355 0.094 Uiso 1 1 calc R
C19 C -0.14661(11) 0.2961(9) 0.0329(2) 0.1044(16) Uani 1 1 d .
H19A H -0.1485 0.1415 0.0564 0.125 Uiso 1 1 calc R
H19B H -0.1463 0.2360 -0.0062 0.125 Uiso 1 1 calc R
C20 C -0.18112(12) 0.4681(11) 0.0310(2) 0.1195(18) Uani 1 1 d .
H20A H -0.1786 0.6282 0.0095 0.143 Uiso 1 1 calc R
H20B H -0.2024 0.3734 0.0100 0.143 Uiso 1 1 calc R
C21 C -0.18753(14) 0.5394(12) 0.0878(3) 0.138(2) Uani 1 1 d .
H21A H -0.1665 0.6372 0.1086 0.165 Uiso 1 1 calc R
H21B H -0.1896 0.3796 0.1096 0.165 Uiso 1 1 calc R
C22 C -0.22243(14) 0.7071(12) 0.0851(3) 0.157(2) Uani 1 1 d .
H22A H -0.2262 0.7376 0.1238 0.236 Uiso 1 1 calc R
H22B H -0.2433 0.6151 0.0630 0.236 Uiso 1 1 calc R
H22C H -0.2196 0.8729 0.0668 0.236 Uiso 1 1 calc R

loop_
_atom_site_aniso_label
_atom_site_aniso_U_11
_atom_site_aniso_U_22
_atom_site_aniso_U_33
_atom_site_aniso_U_23
_atom_site_aniso_U_13
_atom_site_aniso_U_12
O1 0.0650(15) 0.0537(14) 0.0616(15) 0.0140(12) 0.0147(12) 0.0135(13)
O2 0.132(2) 0.0371(15) 0.097(2) 0.0041(14) 0.0465(18) -0.0058(15)
N1 0.081(2) 0.0396(18) 0.078(2) 0.0068(16) 0.0283(18) -0.0040(16)
C1 0.056(2) 0.040(2) 0.061(2) -0.0039(19) 0.0028(19) 0.0018(19)
C2 0.060(2) 0.056(2) 0.085(3) -0.003(2) 0.018(2) -0.003(2)
C3 0.051(2) 0.068(3) 0.116(4) -0.012(3) 0.019(2) 0.008(2)
C4 0.069(3) 0.058(3) 0.108(4) -0.008(3) -0.004(3) 0.016(2)
C5 0.080(3) 0.047(2) 0.077(3) 0.003(2) -0.002(2) 0.010(2)
C6 0.053(2) 0.039(2) 0.061(2) -0.0057(19) 0.0027(18) -0.0003(19)
C7 0.084(3) 0.033(2) 0.055(2) -0.0008(18) 0.003(2) -0.002(2)
C8 0.090(3) 0.055(2) 0.068(3) 0.007(2) 0.029(2) -0.003(2)
C9 0.089(3) 0.092(3) 0.069(3) 0.001(2) 0.029(3) 0.005(3)
C10 0.091(3) 0.099(3) 0.072(3) 0.003(2) 0.033(2) 0.002(2)
C11 0.070(2) 0.054(2) 0.058(2) 0.006(2) 0.0105(19) 0.004(2)
C12 0.076(3) 0.048(2) 0.060(2) 0.0059(19) 0.007(2) 0.003(2)
C13 0.072(2) 0.056(2) 0.056(2) -0.0039(19) 0.0038(19) 0.009(2)
C14 0.073(3) 0.062(2) 0.064(2) -0.002(2) 0.005(2) 0.008(2)
C15 0.073(3) 0.064(3) 0.063(2) -0.004(2) 0.008(2) 0.011(2)
C16 0.072(3) 0.061(2) 0.075(3) -0.005(2) 0.008(2) 0.009(2)
C17 0.077(3) 0.064(3) 0.067(2) -0.006(2) 0.014(2) 0.007(2)
C18 0.074(3) 0.077(3) 0.082(3) -0.012(2) 0.014(2) 0.007(2)
C19 0.073(3) 0.111(4) 0.130(4) -0.042(3) 0.021(3) -0.002(3)
C20 0.083(3) 0.155(5) 0.121(4) -0.021(4) 0.021(3) -0.011(3)
C21 0.121(4) 0.162(6) 0.140(5) -0.006(4) 0.049(4) 0.017(4)
C22 0.134(4) 0.159(6) 0.204(6) 0.022(5) 0.093(4) 0.051(4)

loop_
_atom_type_symbol
_atom_type_description
_atom_type_scat_dispersion_real
_atom_type_scat_dispersion_imag
_atom_type_scat_source
C C 0.0033 0.0016 'International Tables Vol C Tables 4.2.6.8 and 6.1.1.4'
H H 0.0000 0.0000 'International Tables Vol C Tables 4.2.6.8 and 6.1.1.4'
N N 0.0061 0.0033 'International Tables Vol C Tables 4.2.6.8 and 6.1.1.4'
O O 0.0106 0.0060 'International Tables Vol C Tables 4.2.6.8 and 6.1.1.4'

loop_
_geom_angle_atom_site_label_1
_geom_angle_atom_site_label_2
_geom_angle_atom_site_label_3
_geom_angle
_geom_angle_site_symmetry_1
C1 O1 C11 119.1(3) .
C7 N1 C8 123.6(3) .
O1 C1 C2 123.9(3) .
O1 C1 C6 116.2(3) .
C2 C1 C6 119.9(3) .
C1 C2 C3 119.9(4) .
C4 C3 C2 120.8(4) .
C3 C4 C5 119.1(4) .
C4 C5 C6 121.7(4) .
C5 C6 C1 118.5(3) .
C5 C6 C7 117.5(3) .
C1 C6 C7 123.8(3) .
O2 C7 N1 120.5(3) .
O2 C7 C6 120.5(3) .
N1 C7 C6 118.9(3) .
N1 C8 C9 112.3(3) .
C8 C9 C10 114.6(3) .
C10 C10 C9 114.7(4) 2
O1 C11 C12 106.3(3) .
C11 C12 C13 114.6(3) .
C12 C13 C14 113.6(3) .
C15 C14 C13 114.8(3) .
C14 C15 C16 114.2(3) .
C17 C16 C15 115.1(3) .
C16 C17 C18 114.1(3) .
C19 C18 C17 114.2(3) .
C18 C19 C20 114.7(4) .
C21 C20 C19 113.9(4) .
C20 C21 C22 113.2(5) .

loop_
_geom_bond_atom_site_label_1
_geom_bond_atom_site_label_2
_geom_bond_distance
_geom_bond_site_symmetry_2
O1 C1 1.366(4) .
O1 C11 1.435(4) .
O2 C7 1.237(4) .
N1 C7 1.333(4) .
N1 C8 1.449(4) .
C1 C2 1.386(4) .
C1 C6 1.401(4) .
C2 C3 1.387(5) .
C3 C4 1.373(5) .
C4 C5 1.377(5) .
C5 C6 1.390(4) .
C6 C7 1.495(4) .
C8 C9 1.501(5) .
C9 C10 1.513(4) .
C10 C10 1.510(7) 2
C11 C12 1.507(4) .
C12 C13 1.511(4) .
C13 C14 1.521(4) .
C14 C15 1.509(4) .
C15 C16 1.520(4) .
C16 C17 1.511(4) .
C17 C18 1.518(4) .
C18 C19 1.500(5) .
C19 C20 1.544(6) .
C20 C21 1.451(6) .
C21 C22 1.541(6) .
